data_7125341
loop_
_publ_author_name
'Zhuo, Zhixing'
'Zhang, Chen'
'Luo, Yunjie'
'Wang, Yaorong'
'Yao, Yingming'
'Yuan, Dan'
'Cui, Dongmei'

_publ_section_title
;
 Stereo-selectivity switchable ROP of rac-\b-butyrolactone initiated by
 salan-ligated rare-earth metal amide complexes: the key role of the
 substituents on ligand frameworks.
;
_journal_issue 85
_journal_name_full 'Chemical communications (Cambridge, England)'
_journal_page_first 11998
_journal_page_last 12001
_journal_paper_doi 10.1039/c8cc05469j
_journal_volume 54
_journal_year 2018
_chemical_formula_sum 'C99 H176 N6 O4 Si4 Yb2'
_chemical_formula_weight 1972.89
_chemical_properties_physical Air-sensitive,Moisture-sensitive
_space_group_crystal_system triclinic
_space_group_IT_number 2
_space_group_name_Hall '-P 1'
_space_group_name_H-M_alt 'P -1'
_atom_sites_solution_hydrogens geom
_audit_creation_method SHELXL-2014/7
_audit_update_record
;
2018-06-29 deposited with the CCDC.
2018-08-28 downloaded from the CCDC.
;
_cell_angle_alpha 105.472(6)
_cell_angle_beta 96.265(6)
_cell_angle_gamma 94.586(6)
_cell_formula_units_Z 1
_cell_length_a 10.9326(19)
_cell_length_b 12.067(2)
_cell_length_c 21.041(4)
_cell_measurement_reflns_used 9566
_cell_measurement_temperature 296(2)
_cell_measurement_theta_max 27.50
_cell_measurement_theta_min 2.29
_cell_volume 2641.9(8)
_computing_structure_refinement 'SHELXL-2014/7 (Sheldrick, 2014)'
_diffrn_ambient_temperature 296(2)
_diffrn_measured_fraction_theta_full 0.997
_diffrn_measured_fraction_theta_max 0.993
_diffrn_measurement_device_type multi-scan
_diffrn_radiation_type MoK\a
_diffrn_radiation_wavelength 0.71073
_diffrn_reflns_av_R_equivalents 0.1061
_diffrn_reflns_av_unetI/netI 0.0307
_diffrn_reflns_Laue_measured_fraction_full 0.997
_diffrn_reflns_Laue_measured_fraction_max 0.993
_diffrn_reflns_limit_h_max 13
_diffrn_reflns_limit_h_min -13
_diffrn_reflns_limit_k_max 15
_diffrn_reflns_limit_k_min -15
_diffrn_reflns_limit_l_max 26
_diffrn_reflns_limit_l_min -26
_diffrn_reflns_number 234323
_diffrn_reflns_point_group_measured_fraction_full 0.997
_diffrn_reflns_point_group_measured_fraction_max 0.993
_diffrn_reflns_theta_full 25.242
_diffrn_reflns_theta_max 26.372
_diffrn_reflns_theta_min 2.259
_exptl_absorpt_coefficient_mu 1.852
_exptl_absorpt_correction_T_max 0.7083
_exptl_absorpt_correction_T_min 0.4028
_exptl_crystal_colour yellow
_exptl_crystal_density_diffrn 1.240
_exptl_crystal_description block
_exptl_crystal_F_000 1040
_refine_diff_density_max 1.429
_refine_diff_density_min -1.580
_refine_diff_density_rms 0.107
_refine_ls_extinction_method none
_refine_ls_goodness_of_fit_ref 1.107
_refine_ls_hydrogen_treatment constr
_refine_ls_matrix_type full
_refine_ls_number_parameters 522
_refine_ls_number_reflns 10717
_refine_ls_number_restraints 1
_refine_ls_restrained_S_all 1.108
_refine_ls_R_factor_all 0.0453
_refine_ls_R_factor_gt 0.0401
_refine_ls_shift/su_max 0.002
_refine_ls_shift/su_mean 0.000
_refine_ls_structure_factor_coef Fsqd
_refine_ls_weighting_details 'w=1/[\s^2^(Fo^2^)+(0.0255P)^2^+7.8790P] where P=(Fo^2^+2Fc^2^)/3'
_refine_ls_weighting_scheme calc
_refine_ls_wR_factor_gt 0.0857
_refine_ls_wR_factor_ref 0.0884
_reflns_Friedel_coverage 0.000
_reflns_number_gt 9925
_reflns_number_total 10717
_reflns_threshold_expression 'I > 2\s(I)'
_cod_data_source_file c8cc05469j2.cif
_cod_data_source_block b170311b_0m
_cod_original_cell_volume 2642.0(8)
_cod_database_code 7125341
_shelx_shelxl_version_number 2014/7
_shelx_space_group_comment
;
The symmetry employed for this shelxl refinement is uniquely defined
by the following loop, which should always be used as a source of
symmetry information in preference to the above space-group names.
They are only intended as comments.
;

loop_
_space_group_symop_operation_xyz
'x, y, z'
'-x, -y, -z'

loop_
_atom_site_label
_atom_site_type_symbol
_atom_site_fract_x
_atom_site_fract_y
_atom_site_fract_z
_atom_site_U_iso_or_equiv
_atom_site_adp_type
_atom_site_occupancy
_atom_site_site_symmetry_order
_atom_site_calc_flag
_atom_site_refinement_flags_posn
_atom_site_refinement_flags_adp
_atom_site_refinement_flags_occupancy
_atom_site_disorder_assembly
_atom_site_disorder_group
Yb1 Yb 0.39048(2) 0.44480(2) 0.74336(2) 0.02584(6) Uani 1 1 d . . . . .
N1 N 0.1705(3) 0.4245(3) 0.67917(16) 0.0288(7) Uani 1 1 d . . . . .
N2 N 0.2502(3) 0.5155(3) 0.83370(17) 0.0321(7) Uani 1 1 d . . . . .
N3 N 0.5763(3) 0.5282(3) 0.79354(18) 0.0356(8) Uani 1 1 d . . . . .
O1 O 0.4221(2) 0.3684(2) 0.64703(13) 0.0314(6) Uani 1 1 d . . . . .
O2 O 0.3694(3) 0.2957(2) 0.77310(14) 0.0353(6) Uani 1 1 d . . . . .
Si1 Si 0.67939(12) 0.46752(13) 0.83871(7) 0.0486(3) Uani 1 1 d . . . . .
Si2 Si 0.62648(11) 0.64420(11) 0.76741(7) 0.0448(3) Uani 1 1 d . . . . .
C1 C 0.0911(4) 0.4161(4) 0.7327(2) 0.0332(9) Uani 1 1 d . . . . .
H1A H 0.0955 0.3405 0.7401 0.040 Uiso 1 1 calc R U . . .
H1B H 0.0059 0.4193 0.7154 0.040 Uiso 1 1 calc R U . . .
C2 C 0.1214(4) 0.5064(4) 0.8000(2) 0.0357(9) Uani 1 1 d . . . . .
H2A H 0.1065 0.5813 0.7939 0.043 Uiso 1 1 calc R U . . .
H2B H 0.0646 0.4886 0.8292 0.043 Uiso 1 1 calc R U . . .
C3 C 0.1181(4) 0.4962(4) 0.6349(2) 0.0376(9) Uani 1 1 d . . . . .
C4 C 0.2101(4) 0.5162(4) 0.5880(3) 0.0490(12) Uani 1 1 d . . . . .
H4A H 0.2912 0.5410 0.6128 0.073 Uiso 1 1 calc R U . . .
H4B H 0.1849 0.5748 0.5678 0.073 Uiso 1 1 calc R U . . .
H4C H 0.2119 0.4455 0.5540 0.073 Uiso 1 1 calc R U . . .
C5 C -0.0050(4) 0.4398(5) 0.5928(3) 0.0551(13) Uani 1 1 d . . . . .
H5A H 0.0083 0.3708 0.5602 0.083 Uiso 1 1 calc R U . . .
H5B H -0.0392 0.4928 0.5707 0.083 Uiso 1 1 calc R U . . .
H5C H -0.0617 0.4203 0.6210 0.083 Uiso 1 1 calc R U . . .
C6 C 0.0986(5) 0.6154(4) 0.6778(3) 0.0523(12) Uani 1 1 d . . . . .
H6A H 0.0358 0.6073 0.7053 0.078 Uiso 1 1 calc R U . . .
H6B H 0.0730 0.6625 0.6496 0.078 Uiso 1 1 calc R U . . .
H6C H 0.1747 0.6514 0.7054 0.078 Uiso 1 1 calc R U . . .
C7 C 0.2842(4) 0.6387(4) 0.8817(2) 0.0406(10) Uani 1 1 d . . . . .
C8 C 0.2986(5) 0.7253(4) 0.8414(3) 0.0504(12) Uani 1 1 d . . . . .
H8A H 0.3299 0.8001 0.8707 0.076 Uiso 1 1 calc R U . . .
H8B H 0.2196 0.7295 0.8178 0.076 Uiso 1 1 calc R U . . .
H8C H 0.3555 0.7009 0.8101 0.076 Uiso 1 1 calc R U . . .
C9 C 0.1865(5) 0.6754(4) 0.9284(3) 0.0570(14) Uani 1 1 d . . . . .
H9A H 0.1756 0.6209 0.9538 0.085 Uiso 1 1 calc R U . . .
H9B H 0.1092 0.6773 0.9024 0.085 Uiso 1 1 calc R U . . .
H9C H 0.2138 0.7510 0.9580 0.085 Uiso 1 1 calc R U . . .
C10 C 0.4082(4) 0.6455(4) 0.9244(2) 0.0490(12) Uani 1 1 d . . . . .
H10A H 0.4680 0.6145 0.8964 0.074 Uiso 1 1 calc R U . . .
H10B H 0.3984 0.6016 0.9557 0.074 Uiso 1 1 calc R U . . .
H10C H 0.4361 0.7248 0.9479 0.074 Uiso 1 1 calc R U . . .
C11 C 0.3661(4) 0.2988(3) 0.58872(19) 0.0305(8) Uani 1 1 d . . . . .
C12 C 0.4325(4) 0.2568(4) 0.5345(2) 0.0354(9) Uani 1 1 d . . . . .
C13 C 0.3649(4) 0.1881(4) 0.4754(2) 0.0419(10) Uani 1 1 d . . . . .
H13 H 0.4075 0.1614 0.4394 0.050 Uiso 1 1 calc R U . . .
C14 C 0.2382(4) 0.1568(4) 0.4666(2) 0.0401(10) Uani 1 1 d . . . . .
C15 C 0.1765(4) 0.1974(4) 0.5212(2) 0.0368(9) Uani 1 1 d . . . . .
H15 H 0.0917 0.1767 0.5174 0.044 Uiso 1 1 calc R U . . .
C16 C 0.2383(4) 0.2680(3) 0.58133(19) 0.0315(8) Uani 1 1 d . . . . .
C17 C 0.1692(4) 0.2984(3) 0.6405(2) 0.0324(8) Uani 1 1 d . . . . .
H17A H 0.2013 0.2578 0.6716 0.039 Uiso 1 1 calc R U . . .
H17B H 0.0833 0.2669 0.6253 0.039 Uiso 1 1 calc R U . . .
C18 C 0.5739(4) 0.2846(4) 0.5414(2) 0.0441(11) Uani 1 1 d . . . . .
C19 C 0.6090(5) 0.4128(5) 0.5537(3) 0.0685(16) Uani 1 1 d . . . . .
H19A H 0.5684 0.4379 0.5180 0.103 Uiso 1 1 calc R U . . .
H19B H 0.6971 0.4281 0.5558 0.103 Uiso 1 1 calc R U . . .
H19C H 0.5838 0.4539 0.5950 0.103 Uiso 1 1 calc R U . . .
C20 C 0.6352(5) 0.2443(7) 0.5990(3) 0.080(2) Uani 1 1 d . . . . .
H20A H 0.7235 0.2552 0.6007 0.120 Uiso 1 1 calc R U . . .
H20B H 0.6083 0.1639 0.5923 0.120 Uiso 1 1 calc R U . . .
H20C H 0.6121 0.2888 0.6401 0.120 Uiso 1 1 calc R U . . .
C21 C 0.6273(5) 0.2225(6) 0.4787(3) 0.0762(19) Uani 1 1 d . . . . .
H21A H 0.5904 0.2452 0.4413 0.114 Uiso 1 1 calc R U . . .
H21B H 0.6097 0.1403 0.4706 0.114 Uiso 1 1 calc R U . . .
H21C H 0.7153 0.2430 0.4851 0.114 Uiso 1 1 calc R U . . .
C22 C 0.1658(5) 0.0816(5) 0.4006(2) 0.0522(12) Uani 1 1 d . . . . .
C23 C 0.2520(6) 0.0414(6) 0.3480(3) 0.081(2) Uani 1 1 d . . . . .
H23A H 0.2046 -0.0095 0.3084 0.122 Uiso 1 1 calc R U . . .
H23B H 0.3142 0.0011 0.3651 0.122 Uiso 1 1 calc R U . . .
H23C H 0.2910 0.1074 0.3377 0.122 Uiso 1 1 calc R U . . .
C24 C 0.0748(7) 0.1510(7) 0.3743(3) 0.087(2) Uani 1 1 d . . . . .
H24A H 0.0178 0.1741 0.4057 0.130 Uiso 1 1 calc R U . . .
H24B H 0.0301 0.1047 0.3327 0.130 Uiso 1 1 calc R U . . .
H24C H 0.1184 0.2185 0.3679 0.130 Uiso 1 1 calc R U . . .
C25 C 0.0989(7) -0.0259(6) 0.4109(3) 0.084(2) Uani 1 1 d . . . . .
H25A H 0.0364 -0.0041 0.4391 0.126 Uiso 1 1 calc R U . . .
H25B H 0.1571 -0.0656 0.4315 0.126 Uiso 1 1 calc R U . . .
H25C H 0.0608 -0.0761 0.3687 0.126 Uiso 1 1 calc R U . . .
C26 C 0.2822(4) 0.2383(3) 0.79629(19) 0.0300(8) Uani 1 1 d . . . . .
C27 C 0.2583(4) 0.1168(3) 0.77612(19) 0.0320(8) Uani 1 1 d . . . . .
C28 C 0.1624(4) 0.0685(3) 0.8022(2) 0.0358(9) Uani 1 1 d . . . . .
H28 H 0.1437 -0.0115 0.7884 0.043 Uiso 1 1 calc R U . . .
C29 C 0.0926(4) 0.1314(4) 0.8475(2) 0.0360(9) Uani 1 1 d . . . . .
C30 C 0.1215(4) 0.2503(4) 0.8673(2) 0.0355(9) Uani 1 1 d . . . . .
H30 H 0.0771 0.2952 0.8978 0.043 Uiso 1 1 calc R U . . .
C31 C 0.2153(4) 0.3044(3) 0.8429(2) 0.0331(9) Uani 1 1 d . . . . .
C32 C 0.2591(4) 0.4308(3) 0.8746(2) 0.0383(10) Uani 1 1 d . . . . .
H32A H 0.2133 0.4572 0.9117 0.046 Uiso 1 1 calc R U . . .
H32B H 0.3453 0.4363 0.8931 0.046 Uiso 1 1 calc R U . . .
C33 C 0.3378(4) 0.0410(4) 0.7301(2) 0.0413(10) Uani 1 1 d . . . . .
C34 C 0.3328(6) 0.0673(4) 0.6627(2) 0.0642(16) Uani 1 1 d . . . . .
H34A H 0.2484 0.0557 0.6419 0.096 Uiso 1 1 calc R U . . .
H34B H 0.3807 0.0165 0.6348 0.096 Uiso 1 1 calc R U . . .
H34C H 0.3662 0.1461 0.6692 0.096 Uiso 1 1 calc R U . . .
C35 C 0.4715(5) 0.0619(5) 0.7631(3) 0.0670(16) Uani 1 1 d . . . . .
H35A H 0.5017 0.1421 0.7717 0.101 Uiso 1 1 calc R U . . .
H35B H 0.5212 0.0152 0.7342 0.101 Uiso 1 1 calc R U . . .
H35C H 0.4761 0.0414 0.8043 0.101 Uiso 1 1 calc R U . . .
C36 C 0.2947(6) -0.0887(4) 0.7160(3) 0.0621(15) Uani 1 1 d . . . . .
H36A H 0.3032 -0.1100 0.7569 0.093 Uiso 1 1 calc R U . . .
H36B H 0.3444 -0.1328 0.6859 0.093 Uiso 1 1 calc R U . . .
H36C H 0.2094 -0.1042 0.6963 0.093 Uiso 1 1 calc R U . . .
C37 C -0.0099(4) 0.0741(4) 0.8771(2) 0.0445(11) Uani 1 1 d . . . . .
C38 C -0.0076(7) -0.0557(5) 0.8619(4) 0.095(3) Uani 1 1 d . . . . .
H38A H -0.0715 -0.0878 0.8818 0.142 Uiso 1 1 calc R U . . .
H38B H 0.0716 -0.0719 0.8796 0.142 Uiso 1 1 calc R U . . .
H38C H -0.0213 -0.0896 0.8145 0.142 Uiso 1 1 calc R U . . .
C39 C 0.0098(7) 0.1228(6) 0.9533(3) 0.082(2) Uani 1 1 d . . . . .
H39A H -0.0005 0.2037 0.9651 0.122 Uiso 1 1 calc R U . . .
H39B H 0.0919 0.1127 0.9705 0.122 Uiso 1 1 calc R U . . .
H39C H -0.0497 0.0823 0.9719 0.122 Uiso 1 1 calc R U . . .
C40 C -0.1342(6) 0.1019(8) 0.8522(4) 0.098(3) Uani 1 1 d . . . . .
H40A H -0.1519 0.0678 0.8050 0.147 Uiso 1 1 calc R U . . .
H40B H -0.1337 0.1844 0.8620 0.147 Uiso 1 1 calc R U . . .
H40C H -0.1965 0.0715 0.8738 0.147 Uiso 1 1 calc R U . . .
C41 C 0.7605(5) 0.3585(5) 0.7829(3) 0.0662(15) Uani 1 1 d . . . . .
H41A H 0.7024 0.2927 0.7592 0.099 Uiso 1 1 calc R U . . .
H41B H 0.8251 0.3343 0.8090 0.099 Uiso 1 1 calc R U . . .
H41C H 0.7958 0.3924 0.7516 0.099 Uiso 1 1 calc R U . . .
C42 C 0.8010(6) 0.5779(7) 0.8976(4) 0.094(2) Uani 1 1 d . . . . .
H42A H 0.8478 0.6180 0.8728 0.141 Uiso 1 1 calc R U . . .
H42B H 0.8555 0.5396 0.9214 0.141 Uiso 1 1 calc R U . . .
H42C H 0.7617 0.6324 0.9287 0.141 Uiso 1 1 calc R U . . .
C43 C 0.6057(5) 0.3911(6) 0.8936(3) 0.0679(16) Uani 1 1 d . . . . .
H43A H 0.5786 0.4468 0.9296 0.102 Uiso 1 1 calc R U . . .
H43B H 0.6648 0.3486 0.9113 0.102 Uiso 1 1 calc R U . . .
H43C H 0.5358 0.3387 0.8683 0.102 Uiso 1 1 calc R U . . .
C44 C 0.6482(6) 0.7854(5) 0.8338(3) 0.0759(19) Uani 1 1 d . . . . .
H44A H 0.5729 0.7972 0.8530 0.114 Uiso 1 1 calc R U . . .
H44B H 0.6690 0.8472 0.8147 0.114 Uiso 1 1 calc R U . . .
H44C H 0.7139 0.7842 0.8678 0.114 Uiso 1 1 calc R U . . .
C45 C 0.7745(5) 0.6295(5) 0.7303(3) 0.0681(16) Uani 1 1 d . . . . .
H45A H 0.8398 0.6240 0.7634 0.102 Uiso 1 1 calc R U . . .
H45B H 0.7951 0.6960 0.7150 0.102 Uiso 1 1 calc R U . . .
H45C H 0.7645 0.5610 0.6935 0.102 Uiso 1 1 calc R U . . .
C46 C 0.5073(5) 0.6605(4) 0.7001(3) 0.0529(12) Uani 1 1 d . . . . .
H46A H 0.4988 0.5931 0.6627 0.079 Uiso 1 1 calc R U . . .
H46B H 0.5330 0.7277 0.6866 0.079 Uiso 1 1 calc R U . . .
H46C H 0.4292 0.6691 0.7167 0.079 Uiso 1 1 calc R U . . .
C47 C 0.5490(8) -0.0473(9) 1.0190(5) 0.0786(14) Uiso 0.5 1 d DG . P A -1
C48 C 0.4273(9) -0.0418(8) 1.0319(4) 0.0786(14) Uiso 0.5 1 d G . P A -1
H48 H 0.3971 -0.0806 1.0607 0.094 Uiso 0.5 1 calc R U P A -1
C49 C 0.3508(6) 0.0215(8) 1.0018(5) 0.0786(14) Uiso 0.5 1 d G . P A -1
H49 H 0.2694 0.0252 1.0104 0.094 Uiso 0.5 1 calc R U P A -1
C50 C 0.3960(8) 0.0794(8) 0.9587(5) 0.0786(14) Uiso 0.5 1 d G . P A -1
H50 H 0.3448 0.1218 0.9385 0.094 Uiso 0.5 1 calc R U P A -1
C51 C 0.5178(9) 0.0739(8) 0.9458(4) 0.0786(14) Uiso 0.5 1 d G . P A -1
H51 H 0.5480 0.1126 0.9170 0.094 Uiso 0.5 1 calc R U P A -1
C52 C 0.5943(6) 0.0105(9) 0.9760(5) 0.0786(14) Uiso 0.5 1 d G . P A -1
H52 H 0.6757 0.0069 0.9674 0.094 Uiso 0.5 1 calc R U P A -1
C53 C 0.6180(13) -0.1246(12) 1.0500(7) 0.0786(14) Uiso 0.5 1 d D . P A -1
H53A H 0.5741 -0.1429 1.0837 0.118 Uiso 0.5 1 calc R U P A -1
H53B H 0.6990 -0.0864 1.0697 0.118 Uiso 0.5 1 calc R U P A -1
H53C H 0.6255 -0.1946 1.0166 0.118 Uiso 0.5 1 calc R U P A -1

loop_
_atom_site_aniso_label
_atom_site_aniso_U_11
_atom_site_aniso_U_22
_atom_site_aniso_U_33
_atom_site_aniso_U_23
_atom_site_aniso_U_13
_atom_site_aniso_U_12
Yb1 0.02309(9) 0.02588(9) 0.02927(9) 0.00727(6) 0.00944(6) 0.00042(6)
N1 0.0234(15) 0.0289(16) 0.0368(18) 0.0115(14) 0.0096(13) 0.0041(12)
N2 0.0347(18) 0.0232(16) 0.0367(18) 0.0023(13) 0.0149(14) 0.0002(13)
N3 0.0247(16) 0.0364(18) 0.045(2) 0.0090(15) 0.0090(14) -0.0005(14)
O1 0.0277(13) 0.0409(15) 0.0264(14) 0.0090(12) 0.0074(11) 0.0042(11)
O2 0.0397(16) 0.0324(15) 0.0387(16) 0.0129(12) 0.0201(13) 0.0021(12)
Si1 0.0324(6) 0.0651(9) 0.0459(7) 0.0151(6) -0.0006(5) 0.0014(6)
Si2 0.0337(6) 0.0353(6) 0.0631(8) 0.0082(6) 0.0178(6) -0.0057(5)
C1 0.0247(19) 0.037(2) 0.039(2) 0.0104(18) 0.0119(16) -0.0001(16)
C2 0.030(2) 0.033(2) 0.046(2) 0.0084(18) 0.0193(18) 0.0052(16)
C3 0.027(2) 0.045(2) 0.047(2) 0.020(2) 0.0055(18) 0.0073(17)
C4 0.044(3) 0.058(3) 0.059(3) 0.038(3) 0.011(2) 0.011(2)
C5 0.033(2) 0.075(4) 0.062(3) 0.030(3) -0.002(2) 0.005(2)
C6 0.052(3) 0.047(3) 0.068(3) 0.026(2) 0.015(2) 0.019(2)
C7 0.048(3) 0.028(2) 0.042(2) 0.0000(18) 0.019(2) 0.0005(18)
C8 0.059(3) 0.029(2) 0.060(3) 0.005(2) 0.018(2) -0.001(2)
C9 0.061(3) 0.041(3) 0.061(3) -0.009(2) 0.031(3) 0.006(2)
C10 0.053(3) 0.040(2) 0.045(3) -0.004(2) 0.012(2) -0.005(2)
C11 0.033(2) 0.035(2) 0.0276(19) 0.0135(16) 0.0067(16) 0.0062(16)
C12 0.041(2) 0.041(2) 0.030(2) 0.0134(17) 0.0111(17) 0.0105(18)
C13 0.051(3) 0.049(3) 0.029(2) 0.0112(19) 0.0128(19) 0.013(2)
C14 0.053(3) 0.040(2) 0.028(2) 0.0104(18) 0.0032(19) 0.005(2)
C15 0.036(2) 0.040(2) 0.034(2) 0.0108(18) 0.0024(17) 0.0008(18)
C16 0.034(2) 0.033(2) 0.029(2) 0.0110(16) 0.0082(16) 0.0045(16)
C17 0.032(2) 0.031(2) 0.035(2) 0.0101(17) 0.0091(17) -0.0015(16)
C18 0.038(2) 0.062(3) 0.037(2) 0.015(2) 0.0168(19) 0.016(2)
C19 0.045(3) 0.072(4) 0.090(4) 0.018(3) 0.026(3) 0.002(3)
C20 0.051(3) 0.134(6) 0.076(4) 0.051(4) 0.019(3) 0.045(4)
C21 0.053(3) 0.107(5) 0.060(4) -0.002(3) 0.033(3) 0.011(3)
C22 0.062(3) 0.054(3) 0.034(2) 0.005(2) 0.004(2) 0.000(2)
C23 0.082(4) 0.099(5) 0.044(3) -0.010(3) 0.011(3) 0.001(4)
C24 0.086(5) 0.116(6) 0.051(4) 0.018(4) -0.016(3) 0.024(4)
C25 0.108(6) 0.067(4) 0.058(4) -0.004(3) 0.009(4) -0.023(4)
C26 0.035(2) 0.031(2) 0.0288(19) 0.0132(16) 0.0088(16) 0.0039(16)
C27 0.043(2) 0.0266(19) 0.031(2) 0.0127(16) 0.0100(17) 0.0068(16)
C28 0.047(2) 0.028(2) 0.035(2) 0.0129(17) 0.0058(18) -0.0007(17)
C29 0.037(2) 0.039(2) 0.037(2) 0.0188(18) 0.0099(18) 0.0003(18)
C30 0.042(2) 0.037(2) 0.033(2) 0.0133(17) 0.0169(18) 0.0079(18)
C31 0.045(2) 0.0274(19) 0.031(2) 0.0111(16) 0.0137(17) 0.0029(17)
C32 0.052(3) 0.033(2) 0.030(2) 0.0060(17) 0.0165(19) 0.0002(18)
C33 0.058(3) 0.029(2) 0.043(2) 0.0139(18) 0.021(2) 0.0128(19)
C34 0.120(5) 0.042(3) 0.042(3) 0.014(2) 0.037(3) 0.029(3)
C35 0.059(3) 0.071(4) 0.077(4) 0.018(3) 0.027(3) 0.029(3)
C36 0.088(4) 0.029(2) 0.078(4) 0.017(2) 0.036(3) 0.019(3)
C37 0.041(2) 0.049(3) 0.050(3) 0.025(2) 0.015(2) -0.002(2)
C38 0.107(5) 0.051(3) 0.146(7) 0.039(4) 0.078(5) -0.003(3)
C39 0.094(5) 0.095(5) 0.066(4) 0.039(4) 0.036(4) -0.016(4)
C40 0.046(3) 0.149(7) 0.129(7) 0.094(6) 0.010(4) -0.002(4)
C41 0.057(3) 0.081(4) 0.073(4) 0.036(3) 0.015(3) 0.026(3)
C42 0.059(4) 0.111(6) 0.089(5) 0.011(4) -0.027(4) -0.015(4)
C43 0.060(3) 0.101(5) 0.055(3) 0.040(3) 0.006(3) 0.016(3)
C44 0.065(4) 0.042(3) 0.103(5) -0.008(3) 0.025(3) -0.020(3)
C45 0.047(3) 0.069(4) 0.091(4) 0.023(3) 0.030(3) -0.006(3)
C46 0.052(3) 0.046(3) 0.070(3) 0.025(2) 0.023(3) 0.012(2)

loop_
_atom_type_symbol
_atom_type_description
_atom_type_scat_dispersion_real
_atom_type_scat_dispersion_imag
_atom_type_scat_source
C C 0.0033 0.0016 'International Tables Vol C Tables 4.2.6.8 and 6.1.1.4'
H H 0.0000 0.0000 'International Tables Vol C Tables 4.2.6.8 and 6.1.1.4'
N N 0.0061 0.0033 'International Tables Vol C Tables 4.2.6.8 and 6.1.1.4'
O O 0.0106 0.0060 'International Tables Vol C Tables 4.2.6.8 and 6.1.1.4'
Si Si 0.0817 0.0704 'International Tables Vol C Tables 4.2.6.8 and 6.1.1.4'
Yb Yb -0.3850 5.5486 'International Tables Vol C Tables 4.2.6.8 and 6.1.1.4'

loop_
_geom_angle_atom_site_label_1
_geom_angle_atom_site_label_2
_geom_angle_atom_site_label_3
_geom_angle
O2 Yb1 O1 97.39(11)
O2 Yb1 N3 103.70(13)
O1 Yb1 N3 103.03(12)
O2 Yb1 N2 82.18(10)
O1 Yb1 N2 153.56(11)
N3 Yb1 N2 102.73(12)
O2 Yb1 N1 97.31(11)
O1 Yb1 N1 79.05(10)
N3 Yb1 N1 158.36(12)
N2 Yb1 N1 74.81(11)
O2 Yb1 Si2 131.84(9)
O1 Yb1 Si2 92.14(8)
N3 Yb1 Si2 28.59(10)
N2 Yb1 Si2 107.91(8)
N1 Yb1 Si2 130.85(7)
C1 N1 C17 102.5(3)
C1 N1 C3 112.5(3)
C17 N1 C3 111.7(3)
C1 N1 Yb1 101.2(2)
C17 N1 Yb1 95.8(2)
C3 N1 Yb1 129.2(2)
C2 N2 C32 110.3(3)
C2 N2 C7 108.7(3)
C32 N2 C7 107.7(3)
C2 N2 Yb1 108.0(2)
C32 N2 Yb1 103.8(2)
C7 N2 Yb1 118.1(2)
Si2 N3 Si1 120.0(2)
Si2 N3 Yb1 113.12(19)
Si1 N3 Yb1 125.10(19)
C11 O1 Yb1 142.1(2)
C26 O2 Yb1 137.7(2)
N3 Si1 C43 113.8(2)
N3 Si1 C41 111.4(2)
C43 Si1 C41 106.3(3)
N3 Si1 C42 113.0(3)
C43 Si1 C42 103.9(3)
C41 Si1 C42 107.9(3)
N3 Si2 C44 114.1(3)
N3 Si2 C45 114.1(2)
C44 Si2 C45 107.1(3)
N3 Si2 C46 108.9(2)
C44 Si2 C46 106.1(3)
C45 Si2 C46 106.0(3)
N3 Si2 Yb1 38.29(12)
C44 Si2 Yb1 124.60(19)
C45 Si2 Yb1 127.4(2)
C46 Si2 Yb1 70.68(16)
N1 C1 C2 118.0(3)
N1 C1 H1A 107.8
C2 C1 H1A 107.8
N1 C1 H1B 107.8
C2 C1 H1B 107.8
H1A C1 H1B 107.2
N2 C2 C1 115.4(3)
N2 C2 H2A 108.4
C1 C2 H2A 108.4
N2 C2 H2B 108.4
C1 C2 H2B 108.4
H2A C2 H2B 107.5
C6 C3 C5 108.3(4)
C6 C3 N1 109.8(4)
C5 C3 N1 113.0(4)
C6 C3 C4 106.7(4)
C5 C3 C4 108.3(4)
N1 C3 C4 110.5(3)
C3 C4 H4A 109.5
C3 C4 H4B 109.5
H4A C4 H4B 109.5
C3 C4 H4C 109.5
H4A C4 H4C 109.5
H4B C4 H4C 109.5
C3 C5 H5A 109.5
C3 C5 H5B 109.5
H5A C5 H5B 109.5
C3 C5 H5C 109.5
H5A C5 H5C 109.5
H5B C5 H5C 109.5
C3 C6 H6A 109.5
C3 C6 H6B 109.5
H6A C6 H6B 109.5
C3 C6 H6C 109.5
H6A C6 H6C 109.5
H6B C6 H6C 109.5
C8 C7 C10 107.5(4)
C8 C7 C9 108.5(4)
C10 C7 C9 108.3(4)
C8 C7 N2 109.3(4)
C10 C7 N2 109.9(4)
C9 C7 N2 113.1(3)
C7 C8 H8A 109.5
C7 C8 H8B 109.5
H8A C8 H8B 109.5
C7 C8 H8C 109.5
H8A C8 H8C 109.5
H8B C8 H8C 109.5
C7 C9 H9A 109.5
C7 C9 H9B 109.5
H9A C9 H9B 109.5
C7 C9 H9C 109.5
H9A C9 H9C 109.5
H9B C9 H9C 109.5
C7 C10 H10A 109.5
C7 C10 H10B 109.5
H10A C10 H10B 109.5
C7 C10 H10C 109.5
H10A C10 H10C 109.5
H10B C10 H10C 109.5
O1 C11 C16 118.5(3)
O1 C11 C12 121.9(4)
C16 C11 C12 119.6(4)
C13 C12 C11 117.3(4)
C13 C12 C18 121.4(4)
C11 C12 C18 121.2(4)
C14 C13 C12 124.3(4)
C14 C13 H13 117.8
C12 C13 H13 117.8
C13 C14 C15 116.8(4)
C13 C14 C22 123.1(4)
C15 C14 C22 120.0(4)
C16 C15 C14 121.8(4)
C16 C15 H15 119.1
C14 C15 H15 119.1
C15 C16 C11 120.2(4)
C15 C16 C17 119.1(4)
C11 C16 C17 120.3(4)
C16 C17 N1 119.7(3)
C16 C17 H17A 107.4
N1 C17 H17A 107.4
C16 C17 H17B 107.4
N1 C17 H17B 107.4
H17A C17 H17B 106.9
C19 C18 C20 109.9(5)
C19 C18 C21 107.3(5)
C20 C18 C21 107.1(5)
C19 C18 C12 110.6(4)
C20 C18 C12 109.5(4)
C21 C18 C12 112.4(4)
C18 C19 H19A 109.5
C18 C19 H19B 109.5
H19A C19 H19B 109.5
C18 C19 H19C 109.5
H19A C19 H19C 109.5
H19B C19 H19C 109.5
C18 C20 H20A 109.5
C18 C20 H20B 109.5
H20A C20 H20B 109.5
C18 C20 H20C 109.5
H20A C20 H20C 109.5
H20B C20 H20C 109.5
C18 C21 H21A 109.5
C18 C21 H21B 109.5
H21A C21 H21B 109.5
C18 C21 H21C 109.5
H21A C21 H21C 109.5
H21B C21 H21C 109.5
C24 C22 C25 110.4(6)
C24 C22 C14 109.1(5)
C25 C22 C14 110.1(4)
C24 C22 C23 108.3(5)
C25 C22 C23 107.4(5)
C14 C22 C23 111.6(5)
C22 C23 H23A 109.5
C22 C23 H23B 109.5
H23A C23 H23B 109.5
C22 C23 H23C 109.5
H23A C23 H23C 109.5
H23B C23 H23C 109.5
C22 C24 H24A 109.5
C22 C24 H24B 109.5
H24A C24 H24B 109.5
C22 C24 H24C 109.5
H24A C24 H24C 109.5
H24B C24 H24C 109.5
C22 C25 H25A 109.5
C22 C25 H25B 109.5
H25A C25 H25B 109.5
C22 C25 H25C 109.5
H25A C25 H25C 109.5
H25B C25 H25C 109.5
O2 C26 C31 117.2(3)
O2 C26 C27 122.4(3)
C31 C26 C27 120.3(3)
C28 C27 C26 116.5(4)
C28 C27 C33 121.7(4)
C26 C27 C33 121.7(4)
C29 C28 C27 124.7(4)
C29 C28 H28 117.7
C27 C28 H28 117.7
C30 C29 C28 116.8(4)
C30 C29 C37 120.2(4)
C28 C29 C37 123.0(4)
C29 C30 C31 121.6(4)
C29 C30 H30 119.2
C31 C30 H30 119.2
C30 C31 C26 120.0(4)
C30 C31 C32 119.7(4)
C26 C31 C32 119.5(4)
N2 C32 C31 120.0(3)
N2 C32 H32A 107.3
C31 C32 H32A 107.3
N2 C32 H32B 107.3
C31 C32 H32B 107.3
H32A C32 H32B 106.9
C35 C33 C34 108.9(5)
C35 C33 C36 107.5(4)
C34 C33 C36 106.9(4)
C35 C33 C27 109.5(4)
C34 C33 C27 111.8(4)
C36 C33 C27 111.9(4)
C33 C34 H34A 109.5
C33 C34 H34B 109.5
H34A C34 H34B 109.5
C33 C34 H34C 109.5
H34A C34 H34C 109.5
H34B C34 H34C 109.5
C33 C35 H35A 109.5
C33 C35 H35B 109.5
H35A C35 H35B 109.5
C33 C35 H35C 109.5
H35A C35 H35C 109.5
H35B C35 H35C 109.5
C33 C36 H36A 109.5
C33 C36 H36B 109.5
H36A C36 H36B 109.5
C33 C36 H36C 109.5
H36A C36 H36C 109.5
H36B C36 H36C 109.5
C40 C37 C38 110.6(6)
C40 C37 C39 107.4(5)
C38 C37 C39 106.9(5)
C40 C37 C29 110.1(4)
C38 C37 C29 112.0(4)
C39 C37 C29 109.6(4)
C37 C38 H38A 109.5
C37 C38 H38B 109.5
H38A C38 H38B 109.5
C37 C38 H38C 109.5
H38A C38 H38C 109.5
H38B C38 H38C 109.5
C37 C39 H39A 109.5
C37 C39 H39B 109.5
H39A C39 H39B 109.5
C37 C39 H39C 109.5
H39A C39 H39C 109.5
H39B C39 H39C 109.5
C37 C40 H40A 109.5
C37 C40 H40B 109.5
H40A C40 H40B 109.5
C37 C40 H40C 109.5
H40A C40 H40C 109.5
H40B C40 H40C 109.5
Si1 C41 H41A 109.5
Si1 C41 H41B 109.5
H41A C41 H41B 109.5
Si1 C41 H41C 109.5
H41A C41 H41C 109.5
H41B C41 H41C 109.5
Si1 C42 H42A 109.5
Si1 C42 H42B 109.5
H42A C42 H42B 109.5
Si1 C42 H42C 109.5
H42A C42 H42C 109.5
H42B C42 H42C 109.5
Si1 C43 H43A 109.5
Si1 C43 H43B 109.5
H43A C43 H43B 109.5
Si1 C43 H43C 109.5
H43A C43 H43C 109.5
H43B C43 H43C 109.5
Si2 C44 H44A 109.5
Si2 C44 H44B 109.5
H44A C44 H44B 109.5
Si2 C44 H44C 109.5
H44A C44 H44C 109.5
H44B C44 H44C 109.5
Si2 C45 H45A 109.5
Si2 C45 H45B 109.5
H45A C45 H45B 109.5
Si2 C45 H45C 109.5
H45A C45 H45C 109.5
H45B C45 H45C 109.5
Si2 C46 H46A 109.5
Si2 C46 H46B 109.5
H46A C46 H46B 109.5
Si2 C46 H46C 109.5
H46A C46 H46C 109.5
H46B C46 H46C 109.5
C48 C47 C52 120.0
C48 C47 C53 114.8(9)
C52 C47 C53 125.0(9)
C47 C48 C49 120.0
C47 C48 H48 120.0
C49 C48 H48 120.0
C50 C49 C48 120.0
C50 C49 H49 120.0
C48 C49 H49 120.0
C49 C50 C51 120.0
C49 C50 H50 120.0
C51 C50 H50 120.0
C52 C51 C50 120.0
C52 C51 H51 120.0
C50 C51 H51 120.0
C51 C52 C47 120.0
C51 C52 H52 120.0
C47 C52 H52 120.0
C47 C53 H53A 109.5
C47 C53 H53B 109.5
H53A C53 H53B 109.5
C47 C53 H53C 109.5
H53A C53 H53C 109.5
H53B C53 H53C 109.5

loop_
_geom_bond_atom_site_label_1
_geom_bond_atom_site_label_2
_geom_bond_distance
Yb1 O2 2.061(3)
Yb1 O1 2.070(3)
Yb1 N3 2.212(3)
Yb1 N2 2.583(3)
Yb1 N1 2.587(3)
Yb1 Si2 3.2825(13)
N1 C1 1.513(5)
N1 C17 1.520(5)
N1 C3 1.530(5)
N2 C2 1.489(5)
N2 C32 1.503(5)
N2 C7 1.548(5)
N3 Si2 1.708(4)
N3 Si1 1.726(4)
O1 C11 1.337(5)
O2 C26 1.343(4)
Si1 C43 1.867(6)
Si1 C41 1.868(6)
Si1 C42 1.886(6)
Si2 C44 1.872(6)
Si2 C45 1.873(5)
Si2 C46 1.878(6)
C1 C2 1.523(6)
C1 H1A 0.9700
C1 H1B 0.9700
C2 H2A 0.9700
C2 H2B 0.9700
C3 C6 1.525(6)
C3 C5 1.527(6)
C3 C4 1.533(6)
C4 H4A 0.9600
C4 H4B 0.9600
C4 H4C 0.9600
C5 H5A 0.9600
C5 H5B 0.9600
C5 H5C 0.9600
C6 H6A 0.9600
C6 H6B 0.9600
C6 H6C 0.9600
C7 C8 1.520(6)
C7 C10 1.526(7)
C7 C9 1.541(6)
C8 H8A 0.9600
C8 H8B 0.9600
C8 H8C 0.9600
C9 H9A 0.9600
C9 H9B 0.9600
C9 H9C 0.9600
C10 H10A 0.9600
C10 H10B 0.9600
C10 H10C 0.9600
C11 C16 1.398(6)
C11 C12 1.420(5)
C12 C13 1.390(6)
C12 C18 1.537(6)
C13 C14 1.385(7)
C13 H13 0.9300
C14 C15 1.392(6)
C14 C22 1.534(6)
C15 C16 1.388(6)
C15 H15 0.9300
C16 C17 1.503(5)
C17 H17A 0.9700
C17 H17B 0.9700
C18 C19 1.509(8)
C18 C20 1.530(7)
C18 C21 1.534(6)
C19 H19A 0.9600
C19 H19B 0.9600
C19 H19C 0.9600
C20 H20A 0.9600
C20 H20B 0.9600
C20 H20C 0.9600
C21 H21A 0.9600
C21 H21B 0.9600
C21 H21C 0.9600
C22 C24 1.501(8)
C22 C25 1.517(8)
C22 C23 1.536(8)
C23 H23A 0.9600
C23 H23B 0.9600
C23 H23C 0.9600
C24 H24A 0.9600
C24 H24B 0.9600
C24 H24C 0.9600
C25 H25A 0.9600
C25 H25B 0.9600
C25 H25C 0.9600
C26 C31 1.402(5)
C26 C27 1.407(5)
C27 C28 1.393(6)
C27 C33 1.538(6)
C28 C29 1.390(6)
C28 H28 0.9300
C29 C30 1.383(6)
C29 C37 1.542(5)
C30 C31 1.389(5)
C30 H30 0.9300
C31 C32 1.508(5)
C32 H32A 0.9700
C32 H32B 0.9700
C33 C35 1.520(8)
C33 C34 1.529(6)
C33 C36 1.538(6)
C34 H34A 0.9600
C34 H34B 0.9600
C34 H34C 0.9600
C35 H35A 0.9600
C35 H35B 0.9600
C35 H35C 0.9600
C36 H36A 0.9600
C36 H36B 0.9600
C36 H36C 0.9600
C37 C40 1.498(8)
C37 C38 1.516(7)
C37 C39 1.538(8)
C38 H38A 0.9600
C38 H38B 0.9600
C38 H38C 0.9600
C39 H39A 0.9600
C39 H39B 0.9600
C39 H39C 0.9600
C40 H40A 0.9600
C40 H40B 0.9600
C40 H40C 0.9600
C41 H41A 0.9600
C41 H41B 0.9600
C41 H41C 0.9600
C42 H42A 0.9600
C42 H42B 0.9600
C42 H42C 0.9600
C43 H43A 0.9600
C43 H43B 0.9600
C43 H43C 0.9600
C44 H44A 0.9600
C44 H44B 0.9600
C44 H44C 0.9600
C45 H45A 0.9600
C45 H45B 0.9600
C45 H45C 0.9600
C46 H46A 0.9600
C46 H46B 0.9600
C46 H46C 0.9600
C47 C48 1.3900
C47 C52 1.3900
C47 C53 1.479(12)
C48 C49 1.3900
C48 H48 0.9300
C49 C50 1.3900
C49 H49 0.9300
C50 C51 1.3900
C50 H50 0.9300
C51 C52 1.3900
C51 H51 0.9300
C52 H52 0.9300
C53 H53A 0.9600
C53 H53B 0.9600
C53 H53C 0.9600
